data_4330278
loop_
_publ_author_name
'Diana Endara'
'Marie Colmont'
'Marielle Huv\'e'
'Frederic Capet'
'Julien Lejay'
'P. Aschehoug'
'Olivier Mentre'

_publ_contact_author_email olivier.mentre@ensc-lille.fr
_publ_contact_author_fax 0033320436814
_publ_contact_author_name 'Dr Olivier Mentre'
_publ_contact_author_phone 0033320337721
_publ_section_title
;
 Inorganic Polar Blocks into Controlled Acentric Assemblies
;
_journal_name_full 'Inorganic Chemistry'
_journal_page_first 9557
_journal_page_last 9562
_journal_paper_doi 10.1021/ic3014305
_journal_volume 51
_journal_year 2012
_chemical_formula_sum 'Bi39.615 Cu5.671 Li6.72 O120 P20'
_chemical_formula_weight 11225.1
_space_group_IT_number 40
_symmetry_cell_setting orthorhombic
_symmetry_Int_Tables_number 40
_symmetry_space_group_name_Hall 'B 2 -2b'
_symmetry_space_group_name_H-M 'B b m 2'
_cell_angle_alpha 90
_cell_angle_beta 90
_cell_angle_gamma 90
_cell_formula_units_Z 1
_cell_length_a 11.5048(10)
_cell_length_b 5.4565(6)
_cell_length_c 41.656(3)
_cell_measurement_reflns_used 1601
_cell_measurement_temperature 296(2)
_cell_measurement_theta_max 27.99
_cell_measurement_theta_min 2.30
_cell_volume 2615.0(4)
_diffrn_ambient_temperature 296(2)
_diffrn_measured_fraction_theta_full 0.99
_diffrn_measured_fraction_theta_max 0.99
_diffrn_measurement_device_type 'CCD area detector'
_diffrn_measurement_method 'phi and omega scans'
_diffrn_radiation_monochromator graphite
_diffrn_radiation_probe x-ray
_diffrn_radiation_source 'sealed tube'
_diffrn_radiation_wavelength 0.71069
_diffrn_reflns_av_R_equivalents 0.0933
_diffrn_reflns_av_sigmaI/netI 0.0769
_diffrn_reflns_limit_h_max 15
_diffrn_reflns_limit_h_min -15
_diffrn_reflns_limit_k_max 6
_diffrn_reflns_limit_k_min -7
_diffrn_reflns_limit_l_max 55
_diffrn_reflns_limit_l_min -56
_diffrn_reflns_number 20905
_diffrn_reflns_theta_full 28.57
_diffrn_reflns_theta_max 28.57
_diffrn_reflns_theta_min 1.84
_exptl_absorpt_coefficient_mu 67.940
_exptl_absorpt_correction_T_max 1
_exptl_absorpt_correction_T_min 0.141156
_exptl_absorpt_correction_type multi-scan
_exptl_absorpt_process_details 'Sadabs 2004/1 Bruker AXS'
_exptl_crystal_colour green
_exptl_crystal_density_diffrn 7.1257
_exptl_crystal_description parallelepiped
_exptl_crystal_F_000 4733
_exptl_crystal_size_max 0.144
_exptl_crystal_size_mid 0.02
_exptl_crystal_size_min 0.064
_refine_diff_density_max 3.20
_refine_diff_density_min -5.83
_refine_ls_abs_structure_details '  1864 of Friedel pairs used in the refinement'
_refine_ls_abs_structure_Flack 0.49(3)
_refine_ls_extinction_method none
_refine_ls_goodness_of_fit_gt 1.54
_refine_ls_goodness_of_fit_ref 1.41
_refine_ls_number_constraints 27
_refine_ls_number_parameters 182
_refine_ls_number_reflns 3626
_refine_ls_number_restraints 4
_refine_ls_R_factor_all 0.0877
_refine_ls_R_factor_gt 0.0487
_refine_ls_shift/su_max 0.0251
_refine_ls_shift/su_mean 0.0026
_refine_ls_structure_factor_coef F
_refine_ls_weighting_details w=1/(\s^2^(F)+0.0001F^2^)
_refine_ls_weighting_scheme sigma
_refine_ls_wR_factor_gt 0.0604
_refine_ls_wR_factor_ref 0.0697
_reflns_number_gt 2317
_reflns_number_total 3626
_reflns_threshold_expression I>3\s(I)
_cod_data_source_file ic3014305_si_001_2.cif
_cod_data_source_block (II)
_cod_database_code 4330278
_cod_database_fobs_code 4330278

loop_
_symmetry_equiv_pos_site_id
_symmetry_equiv_pos_as_xyz
1 x,y,z
2 -x,-y,z
3 x,-y+1/2,z
4 -x,y+1/2,z
5 x+1/2,y,z+1/2
6 -x+1/2,-y,z+1/2
7 x+1/2,-y+1/2,z+1/2
8 -x+1/2,y+1/2,z+1/2

loop_
_atom_site_label
_atom_site_type_symbol
_atom_site_fract_x
_atom_site_fract_y
_atom_site_fract_z
_atom_site_adp_type
_atom_site_U_iso_or_equiv
_atom_site_symmetry_multiplicity
_atom_site_occupancy
_atom_site_calc_flag
Bi1 Bi 0.10968(14) 0.25 0.00292(5) Uani 0.0191(5) 4 1 d
Bi2 Bi 0.11329(13) -0.25 -0.06177(6) Uani 0.0363(7) 4 1 d
Bi3 Bi 0.11029(18) -0.25 -0.18914(4) Uani 0.0250(6) 4 1 d
Bi4 Bi 0.11386(17) 0.25 -0.12469(5) Uani 0.0219(6) 4 1 d
Bi5 Bi -0.10843(16) 0.25 0.19895(5) Uani 0.0201(6) 4 1 d
Bi6 Bi 0.11381(15) 0.25 0.13455(6) Uani 0.0402(8) 4 1 d
Bi7 Bi 0.0848(2) 0.25 -0.25797(6) Uani 0.0392(10) 4 0.585(13) d
Cu7 Cu 0.0848(2) 0.25 -0.25797(6) Uani 0.0392(10) 4 0.415(13) d
Bi8 Bi -0.10794(15) 0.25 0.06932(5) Uani 0.0176(6) 4 1 d
Bi9 Bi 0.37166(14) 0.25 -0.06370(6) Uani 0.0241(5) 4 1 d
Bi10 Bi -0.37077(15) 0.25 0.13649(6) Uani 0.0259(5) 4 1 d
Bi11 Bi 0.0987(4) 0.25 0.25947(11) Uani 0.0365(15) 4 0.319(14) d
Cu11 Cu 0.0987(4) 0.25 0.25947(11) Uani 0.0365(15) 4 0.681(14) d
O1 O 0 0 -0.0288(7) Uiso 0.008(5) 4 1 d
O2 O 0 0.5 0.0345(9) Uiso 0.019(4) 4 1 d
O3 O 0 0 -0.0944(8) Uiso 0.021(7) 4 1 d
O4 O 0 0.5 0.1001(8) Uiso 0.022(7) 4 1 d
O5 O 0 0 -0.1603(8) Uiso 0.030(8) 4 1 d
O6 O 0 0.5 0.1688(6) Uiso 0.009(6) 4 1 d
O7 O 0 0.5 -0.2244(8) Uiso 0.038(7) 4 1 d
O8 O 0 0.5 0.2329(6) Uiso 0.017(7) 4 1 d
Oa O -0.187(3) 0.319(8) 0.1367(10) Uiso 0.038(11) 8 0.5 d
Ob O 0.189(3) 0.347(7) -0.0658(10) Uiso 0.035(10) 8 0.5 d
Cua Cu 0.5 -0.5 0.0346(9) Uani 0.067(8) 4 0.23(2) d
Cub Cu 0.5 -0.5 -0.1675(12) Uani 0.067(8) 4 0.09(2) d
Lia Li 0.5 -0.5 0.0346(9) Uani 0.067(8) 4 0.77(2) d
Lib Li 0.5 -0.5 -0.1675(12) Uani 0.067(8) 4 0.91(2) d
P1 P 0.3265(13) 0.25 0.0794(3) Uani 0.031(4) 4 1 d
P3 P 0.1664(12) 0.25 0.3780(3) Uani 0.038(5) 4 1 d
P4 P 0.3288(15) 0.25 0.1945(3) Uani 0.034(5) 4 1 d
P5 P 0.8050(9) 0.25 0.2901(3) Uani 0.033(4) 4 1 d
P2 P 0.6737(12) -0.75 -0.0051(3) Uani 0.026(4) 4 1 d
Op3a O 0.093(5) 0.25 0.3505(15) Uiso 0.101(19) 4 1 d
Op1a O 0.403(7) 0.25 0.056(2) Uiso 0.14(3) 4 1 d
Op2a O 0.606(3) -0.75 0.0245(8) Uiso 0.041(9) 4 1 d
Op3b O 0.296(3) 0.25 0.3735(8) Uiso 0.046(9) 4 1 d
Op4a O 0.409(3) 0.25 0.2248(7) Uiso 0.032(7) 4 1 d
Op1b O 0.193(5) 0.25 0.0732(12) Uiso 0.087(15) 4 1 d
Op2b O 0.809(3) -0.75 0.0084(11) Uiso 0.081(13) 4 1 d
Op4b O 0.208(3) 0.25 0.2062(11) Uiso 0.080(13) 4 1 d
Op5a O 0.720(3) 0.25 0.3173(9) Uiso 0.056(9) 4 1 d
Op5b O 0.928(3) 0.25 0.3005(8) Uiso 0.037(8) 4 1 d
Op1c O 0.366(4) 0.418(9) 0.0990(11) Uiso 0.131(14) 8 1 d
Op2c O 0.671(3) -1.001(8) -0.0191(9) Uiso 0.144(16) 8 1 d
Op3c O 0.132(3) 0.102(8) 0.4009(9) Uiso 0.096(10) 8 1 d
Op5c O 0.795(4) 0.493(9) 0.2738(13) Uiso 0.134(14) 8 1 d
Op4c O 0.345(3) -0.039(6) 0.1855(8) Uiso 0.110(12) 8 1 d

loop_
_atom_site_aniso_label
_atom_site_aniso_type_symbol
_atom_site_aniso_U_11
_atom_site_aniso_U_22
_atom_site_aniso_U_33
_atom_site_aniso_U_12
_atom_site_aniso_U_13
_atom_site_aniso_U_23
Bi1 Bi 0.0169(7) 0.0157(9) 0.0246(10) 0 -0.0039(8) 0
Bi2 Bi 0.0149(9) 0.0792(18) 0.0148(9) 0 0.0005(9) 0
Bi3 Bi 0.0236(11) 0.0328(11) 0.0185(9) 0 0.0059(7) 0
Bi4 Bi 0.0173(11) 0.0251(13) 0.0233(9) 0 0.0048(7) 0
Bi5 Bi 0.0188(10) 0.0127(10) 0.0290(10) 0 0.0056(7) 0
Bi6 Bi 0.0148(10) 0.086(2) 0.0195(10) 0 0.0014(8) 0
Bi7 Bi 0.0299(14) 0.070(2) 0.0174(14) 0 0.0069(10) 0
Cu7 Cu 0.0299(14) 0.070(2) 0.0174(14) 0 0.0069(10) 0
Bi8 Bi 0.0151(9) 0.0169(10) 0.0208(10) 0 -0.0024(7) 0
Bi9 Bi 0.0137(8) 0.0294(10) 0.0290(10) 0 0.0005(8) 0
Bi10 Bi 0.0168(8) 0.0342(11) 0.0267(9) 0 0.0021(8) 0
Bi11 Bi 0.028(2) 0.026(2) 0.056(3) 0 -0.0159(18) 0
Cu11 Cu 0.028(2) 0.026(2) 0.056(3) 0 -0.0159(18) 0
Cua Cu 0.025(8) 0.084(16) 0.092(17) -0.011(12) 0 0
Cub Cu 0.025(8) 0.084(16) 0.092(17) -0.011(12) 0 0
Lia Li 0.025(8) 0.084(16) 0.092(17) -0.011(12) 0 0
Lib Li 0.025(8) 0.084(16) 0.092(17) -0.011(12) 0 0
P1 P 0.022(7) 0.048(9) 0.022(6) 0 0.001(5) 0
P3 P 0.015(6) 0.090(13) 0.010(6) 0 0.003(4) 0
P4 P 0.032(9) 0.030(8) 0.041(9) 0 -0.027(6) 0
P5 P 0.024(5) 0.051(8) 0.025(6) 0 0.001(4) 0
P2 P 0.019(7) 0.033(8) 0.026(6) 0 0.000(4) 0

loop_
_atom_type_symbol
_atom_type_scat_dispersion_real
_atom_type_scat_dispersion_imag
_atom_type_scat_source
_atom_type_scat_Cromer_Mann_a1
_atom_type_scat_Cromer_Mann_b1
_atom_type_scat_Cromer_Mann_a2
_atom_type_scat_Cromer_Mann_b2
_atom_type_scat_Cromer_Mann_a3
_atom_type_scat_Cromer_Mann_b3
_atom_type_scat_Cromer_Mann_a4
_atom_type_scat_Cromer_Mann_b4
_atom_type_scat_Cromer_Mann_c
Bi -4.1077 10.2566 'International Tables Vol C tables 4.2.6.8 and 6.1.1.4' 33.3689 0.704 12.951 2.9238 16.5877 8.7937 6.4692 48.0093 13.5782
Cu 0.3201 1.2651 'International Tables Vol C tables 4.2.6.8 and 6.1.1.4' 13.338 3.5828 7.1676 0.247 5.6158 11.3966 1.6735 64.812599 1.191
Li -0.0003 0.0001 'International Tables Vol C tables 4.2.6.8 and 6.1.1.4' 1.1282 3.9546 0.7508 1.0524 0.6175 85.390503 0.4653 168.261002 0.0377
O 0.0106 0.0060 'International Tables Vol C tables 4.2.6.8 and 6.1.1.4' 3.0485 13.2771 2.2868 5.7011 1.5463 0.3239 0.867 32.908901 0.2508
P 0.1023 0.0942 'International Tables Vol C tables 4.2.6.8 and 6.1.1.4' 6.4345 1.9067 4.1791 27.157 1.78 0.526 1.4908 68.164497 1.1149

loop_
_geom_bond_atom_site_label_1
_geom_bond_atom_site_label_2
_geom_bond_site_symmetry_2
_geom_bond_distance
Bi1 O1 . 2.279(18)
Bi1 O1 3_555 2.279(18)
Bi1 O2 . 2.28(2)
Bi1 O2 3_555 2.28(2)
Bi1 Op2b 2_645 2.892(13)
Bi1 Op2b 2_655 2.892(13)
Bi2 O1 . 2.334(18)
Bi2 O1 3_545 2.334(18)
Bi2 O3 . 2.32(2)
Bi2 O3 3_545 2.32(2)
Bi2 Ob 1_545 2.37(4)
Bi2 Ob 3_555 2.37(4)
Bi2 Op3b 6_554 2.89(3)
Bi3 O5 . 2.218(17)
Bi3 O5 3_545 2.218(17)
Bi3 O7 1_545 2.37(2)
Bi3 O7 3_555 2.37(2)
Bi3 Op3b 6_554 2.82(3)
Bi3 Op5c 5_444 2.98(5)
Bi3 Op5c 7_454 2.98(5)
Bi4 O3 . 2.274(19)
Bi4 O3 3_555 2.274(19)
Bi4 O5 . 2.40(2)
Bi4 O5 3_555 2.40(2)
Bi4 Ob . 2.66(4)
Bi4 Ob 3_555 2.66(4)
Bi4 Op3b 6_554 2.920(12)
Bi4 Op3b 6_564 2.920(12)
Bi4 Op5a 5_454 2.71(4)
Bi5 O6 . 2.235(13)
Bi5 O6 3_555 2.235(13)
Bi5 O8 . 2.326(16)
Bi5 O8 3_555 2.326(16)
Bi5 Oa . 2.77(4)
Bi5 Oa 3_555 2.77(4)
Bi5 Op4b 2_555 2.976(16)
Bi5 Op4b 2_565 2.976(16)
Bi6 O4 . 2.37(2)
Bi6 O4 3_555 2.37(2)
Bi6 O6 . 2.368(14)
Bi6 O6 3_555 2.368(14)
Bi6 Oa 2_565 2.50(4)
Bi6 Oa 4_545 2.50(4)
Bi6 Op1b . 2.71(5)
Bi7 O7 . 2.18(2)
Bi7 O7 3_555 2.18(2)
Bi7 Op4a 5_454 2.15(3)
Bi7 Op4a 6_554 2.822(7)
Bi7 Op4a 6_564 2.822(7)
Bi7 Op4c 6_554 2.74(3)
Bi7 Op4c 8_554 2.74(3)
Cu7 O7 . 2.18(2)
Cu7 O7 3_555 2.18(2)
Cu7 Op4a 5_454 2.15(3)
Cu7 Op4a 6_554 2.822(7)
Cu7 Op4a 6_564 2.822(7)
Cu7 Op4c 6_554 2.74(3)
Cu7 Op4c 8_554 2.74(3)
Bi8 O2 . 2.35(2)
Bi8 O2 3_555 2.35(2)
Bi8 O4 . 2.248(19)
Bi8 O4 3_555 2.248(19)
Bi8 Oa . 2.98(4)
Bi8 Oa 3_555 2.98(4)
Bi8 Op1b 2_555 2.902(18)
Bi8 Op1b 2_565 2.902(18)
Bi8 Op2b 1_465 2.71(5)
Bi9 Ob . 2.17(4)
Bi9 Ob 3_555 2.17(4)
Bi9 Op2c 2_645 2.36(4)
Bi9 Op2c 4_665 2.36(4)
Bi9 Op3c 6_554 2.42(4)
Bi9 Op3c 8_554 2.42(4)
Bi10 Oa . 2.15(4)
Bi10 Oa 3_555 2.15(4)
Bi10 Op1c 2_565 2.39(5)
Bi10 Op1c 4_545 2.39(5)
Bi10 Op4c 2_555 2.36(3)
Bi10 Op4c 4_555 2.36(3)
Bi11 O8 . 2.093(14)
Bi11 O8 3_555 2.093(14)
Bi11 Op4b . 2.55(5)
Bi11 Op5b 1_455 2.60(3)
Bi11 Op5c 2_665 1.95(5)
Bi11 Op5c 4_645 1.95(5)
Cu11 O8 . 2.093(14)
Cu11 O8 3_555 2.093(14)
Cu11 Op4b . 2.55(5)
Cu11 Op5b 1_455 2.60(3)
Cu11 Op5c 2_665 1.95(5)
Cu11 Op5c 4_645 1.95(5)
O1 O1 3_545 2.7283(6)
O1 O1 3_555 2.7283(6)
O1 O2 3_555 2.63(5)
O1 O3 . 2.73(5)
O1 Ob 3_555 2.79(4)
O1 Ob 4_545 2.79(4)
O2 O2 3_555 2.7283(6)
O2 O2 3_565 2.7283(6)
O2 O4 . 2.74(5)
O2 Op2b 1_465 2.80(4)
O2 Op2b 2_655 2.80(4)
O3 O3 3_545 2.7283(6)
O3 O3 3_555 2.7283(6)
O3 O5 . 2.74(5)
O3 Ob 3_555 2.62(4)
O3 Ob 4_545 2.62(4)
O4 O4 3_555 2.7283(6)
O4 O4 3_565 2.7283(6)
O4 O6 . 2.86(4)
O4 Oa . 2.82(4)
O4 Oa 2_565 2.82(4)
O4 Op1b . 2.84(5)
O4 Op1b 2_565 2.84(5)
O5 O5 3_545 2.7283(6)
O5 O5 3_555 2.7283(6)
O5 O7 3_555 2.67(5)
O6 O6 3_555 2.7283(6)
O6 O6 3_565 2.7283(6)
O6 O8 . 2.67(3)
O6 Oa . 2.72(4)
O6 Oa 2_565 2.72(4)
O7 O7 3_555 2.7283(6)
O7 O7 3_565 2.7283(6)
O7 Op4a 5_454 2.73(4)
O7 Op4a 6_564 2.73(4)
O8 O8 3_555 2.7283(6)
O8 O8 3_565 2.7283(6)
O8 Op4b . 2.97(4)
O8 Op4b 2_565 2.97(4)
O8 Op5c 1_455 2.91(5)
O8 Op5c 2_665 2.91(5)
Oa Oa 3_555 0.75(6)
Oa Op1c 2_565 2.96(6)
Oa Op4c 4_555 2.83(5)
Ob Ob 3_555 1.06(6)
Ob Op2c 4_665 2.66(5)
Ob Op3c 8_554 2.84(5)
Cua Cua 3_535 2.7283(6)
Cua Cua 3_545 2.7283(6)
Cua Lia 3_535 2.7283(6)
Cua Lia 3_545 2.7283(6)
Cua P2 . 2.93(2)
Cua P2 2_645 2.93(2)
Cua Op1a 1_545 1.98(6)
Cua Op1a 2_655 1.98(6)
Cua Op2a . 1.88(2)
Cua Op2a 2_645 1.88(2)
Cua Op2c 3_535 2.98(5)
Cua Op2c 4_655 2.98(5)
Cub Cub 3_535 2.7283(6)
Cub Cub 3_545 2.7283(6)
Cub Lib 3_535 2.7283(6)
Cub Lib 3_545 2.7283(6)
Cub Op3a 5_544 1.89(5)
Cub Op3a 6_554 1.89(5)
Cub Op5b 5_444 2.08(4)
Cub Op5b 6_654 2.08(4)
Lia Lia 3_535 2.7283(6)
Lia Lia 3_545 2.7283(6)
Lia P2 . 2.93(2)
Lia P2 2_645 2.93(2)
Lia Op1a 1_545 1.98(6)
Lia Op1a 2_655 1.98(6)
Lia Op2a . 1.88(2)
Lia Op2a 2_645 1.88(2)
Lia Op2c 3_535 2.98(5)
Lia Op2c 4_655 2.98(5)
Lib Lib 3_535 2.7283(6)
Lib Lib 3_545 2.7283(6)
Lib Op3a 5_544 1.89(5)
Lib Op3a 6_554 1.89(5)
Lib Op5b 5_444 2.08(4)
Lib Op5b 6_654 2.08(4)
P1 Op1a . 1.30(9)
P1 Op1b . 1.56(5)
P1 Op1c . 1.31(5)
P1 Op1c 3_555 1.31(5)
P3 Op3a . 1.42(6)
P3 Op3b . 1.50(4)
P3 Op3c . 1.31(4)
P3 Op3c 3_555 1.31(4)
P4 Op4a . 1.57(3)
P4 Op4b . 1.47(4)
P4 Op4c . 1.63(3)
P4 Op4c 3_555 1.63(3)
P5 Op5a . 1.50(4)
P5 Op5b . 1.48(3)
P5 Op5c . 1.49(5)
P5 Op5c 3_555 1.49(5)
P2 Op2a . 1.45(3)
P2 Op2b . 1.66(4)
P2 Op2c . 1.49(4)
P2 Op2c 3_535 1.49(4)
Op3a Op3b . 2.52(7)
Op3a Op5b 1_455 2.81(7)
Op3a Op3c . 2.29(7)
Op3a Op3c 3_555 2.29(7)
Op1a Op2a 1_565 2.69(9)
Op1a Op1b . 2.52(10)
Op1a Op1c . 2.05(9)
Op1a Op1c 3_555 2.05(9)
Op2a Op2b . 2.43(5)
Op2a Op2c . 2.39(5)
Op2a Op2c 3_535 2.39(5)
Op3b Op3c . 2.34(5)
Op3b Op3c 3_555 2.34(5)
Op4a Op4b . 2.43(5)
Op4a Op4c . 2.39(4)
Op4a Op4c 3_555 2.39(4)
Op1b Op1c . 2.44(7)
Op1b Op1c 3_555 2.44(7)
Op2b Op2c . 2.39(5)
Op2b Op2c 3_535 2.39(5)
Op4b Op4c . 2.39(4)
Op4b Op4c 3_555 2.39(4)
Op5a Op5b . 2.50(5)
Op5a Op5c . 2.41(6)
Op5a Op5c 3_555 2.41(6)
Op5b Op5c . 2.31(5)
Op5b Op5c 3_555 2.31(5)
Op1c Op1c 3_555 1.83(7)
Op2c Op2c 3_525 2.72(6)
Op2c Op2c 3_535 2.74(6)
Op3c Op3c 3_555 1.61(6)
Op5c Op5c 3_555 2.65(7)
Op5c Op5c 3_565 2.80(7)
Op4c Op4c 3_545 2.30(4)

loop_
_jana_cell_twin_matrix_id
_jana_cell_twin_volume_fraction
_jana_cell_twin_matrix_1_1
_jana_cell_twin_matrix_1_2
_jana_cell_twin_matrix_1_3
_jana_cell_twin_matrix_2_1
_jana_cell_twin_matrix_2_2
_jana_cell_twin_matrix_2_3
_jana_cell_twin_matrix_3_1
_jana_cell_twin_matrix_3_2
_jana_cell_twin_matrix_3_3
1 0.51(3) 1 0 0 0 1 0 0 0 1
2 0.49(3) -1 0 0 0 -1 0 0 0 -1
